data_4067716
loop_
_publ_author_name
'Tanabe, Yusuke'
'Mizuhata, Yoshiyuki'
'Tokitoh, Norihiro'

_publ_section_title
;
 Synthesis and Structure of a Heavier Congener of Biphenyl:
 1,1&#x2032;-Disila-4,4&#x2032;-biphenyl
;
_journal_issue 4
_journal_name_full Organometallics
_journal_page_first 721
_journal_paper_doi 10.1021/om901095w
_journal_volume 29
_journal_year 2010
_chemical_formula_moiety 'C64 H126 Si14, 2(C7 H8) '
_chemical_formula_sum 'C78 H142 Si14'
_chemical_formula_weight 1473.18
_chemical_name_systematic
; 
 ? 
;
_space_group_IT_number 15
_symmetry_cell_setting monoclinic
_symmetry_Int_Tables_number 15
_symmetry_space_group_name_Hall '-C 2yc'
_symmetry_space_group_name_H-M 'C 1 2/c 1'
_atom_sites_solution_hydrogens geom
_atom_sites_solution_primary direct
_atom_sites_solution_secondary difmap
_audit_creation_method SHELXL-97
_cell_angle_alpha 90.00
_cell_angle_beta 108.3987(9)
_cell_angle_gamma 90.00
_cell_formula_units_Z 4
_cell_length_a 34.9757(5)
_cell_length_b 13.0612(3)
_cell_length_c 21.6658(5)
_cell_measurement_temperature 103(2)
_cell_measurement_theta_max 25.00
_cell_measurement_theta_min 1.97
_cell_volume 9391.5(3)
_computing_cell_refinement HKL2000
_computing_data_collection CrystalClear
_computing_data_reduction 'SHELXL-97 (Sheldrick, 1997)'
_computing_structure_refinement 'SHELXL-97 (Sheldrick, 1997)'
_computing_structure_solution SHELXS-97
_diffrn_ambient_temperature 103(2)
_diffrn_measured_fraction_theta_full 0.996
_diffrn_measured_fraction_theta_max 0.996
_diffrn_measurement_device_type 'RIGAKU Saturn70'
_diffrn_measurement_method \w
_diffrn_radiation_monochromator graphite
_diffrn_radiation_source 'fine-focus sealed tube'
_diffrn_radiation_type MoK\a
_diffrn_radiation_wavelength 0.71069
_diffrn_reflns_av_R_equivalents 0.0541
_diffrn_reflns_av_sigmaI/netI 0.0344
_diffrn_reflns_limit_h_max 37
_diffrn_reflns_limit_h_min -41
_diffrn_reflns_limit_k_max 15
_diffrn_reflns_limit_k_min -15
_diffrn_reflns_limit_l_max 25
_diffrn_reflns_limit_l_min -25
_diffrn_reflns_number 38036
_diffrn_reflns_theta_full 25.00
_diffrn_reflns_theta_max 25.00
_diffrn_reflns_theta_min 1.97
_exptl_absorpt_coefficient_mu 0.227
_exptl_absorpt_correction_T_max 0.9777
_exptl_absorpt_correction_T_min 0.9560
_exptl_absorpt_correction_type multi-scan
_exptl_absorpt_process_details 'Jacobson, R. (1998) Private communication'
_exptl_crystal_colour yellow
_exptl_crystal_density_diffrn 1.042
_exptl_crystal_density_method 'not measured'
_exptl_crystal_description prism
_exptl_crystal_F_000 3224
_exptl_crystal_size_max 0.20
_exptl_crystal_size_mid 0.10
_exptl_crystal_size_min 0.10
_refine_diff_density_max 1.433
_refine_diff_density_min -0.362
_refine_diff_density_rms 0.076
_refine_ls_extinction_method none
_refine_ls_goodness_of_fit_ref 1.092
_refine_ls_hydrogen_treatment constr
_refine_ls_matrix_type full
_refine_ls_number_parameters 497
_refine_ls_number_reflns 8243
_refine_ls_number_restraints 39
_refine_ls_restrained_S_all 1.091
_refine_ls_R_factor_all 0.0825
_refine_ls_R_factor_gt 0.0677
_refine_ls_shift/su_max 0.001
_refine_ls_shift/su_mean 0.000
_refine_ls_structure_factor_coef Fsqd
_refine_ls_weighting_details 'calc w=1/[\s^2^(Fo^2^)+(0.0900P)^2^+25.8876P] where P=(Fo^2^+2Fc^2^)/3'
_refine_ls_weighting_scheme calc
_refine_ls_wR_factor_gt 0.1720
_refine_ls_wR_factor_ref 0.1857
_reflns_number_gt 6778
_reflns_number_total 8243
_reflns_threshold_expression >2sigma(I)
_cod_data_source_file om901095w_si_002.cif
_cod_data_source_block disilabiphenyl
_cod_original_sg_symbol_Hall '    -C 2yc  '
_cod_original_sg_symbol_H-M '    C 2/c'
_cod_database_code 4067716

loop_
_symmetry_equiv_pos_as_xyz
'x, y, z'
'-x, y, -z+1/2'
'x+1/2, y+1/2, z'
'-x+1/2, y+1/2, -z+1/2'
'-x, -y, -z'
'x, -y, z-1/2'
'-x+1/2, -y+1/2, -z'
'x+1/2, -y+1/2, z-1/2'

loop_
_atom_site_label
_atom_site_type_symbol
_atom_site_fract_x
_atom_site_fract_y
_atom_site_fract_z
_atom_site_U_iso_or_equiv
_atom_site_adp_type
_atom_site_occupancy
_atom_site_symmetry_multiplicity
_atom_site_calc_flag
_atom_site_refinement_flags
_atom_site_disorder_assembly
_atom_site_disorder_group
Si1 Si 0.92050(3) 0.00678(7) 0.08003(4) 0.0332(2) Uani 1 1 d . . .
C1 C 0.97080(12) -0.0280(3) 0.09836(19) 0.0482(10) Uani 1 1 d . . .
H1 H 0.9814 -0.0498 0.0652 0.058 Uiso 1 1 calc R . .
C2 C 0.99516(12) -0.0229(3) 0.16313(19) 0.0501(10) Uani 1 1 d . . .
H2 H 1.0223 -0.0441 0.1717 0.060 Uiso 1 1 calc R . .
C3 C 0.98450(11) 0.0094(3) 0.21674(17) 0.0409(9) Uani 1 1 d . . .
C4 C 0.94550(12) 0.0422(3) 0.21068(18) 0.0462(9) Uani 1 1 d . . .
H3 H 0.9406 0.0639 0.2493 0.055 Uiso 1 1 calc R . .
C5 C 0.91292(12) 0.0462(3) 0.15305(18) 0.0466(9) Uani 1 1 d . . .
H4 H 0.8873 0.0697 0.1533 0.056 Uiso 1 1 calc R . .
C6 C 0.88108(9) 0.0077(2) -0.00039(14) 0.0246(6) Uani 1 1 d . . .
C7 C 0.86414(9) 0.1017(2) -0.02829(14) 0.0259(6) Uani 1 1 d . . .
C8 C 0.83353(9) 0.1017(2) -0.08789(14) 0.0265(7) Uani 1 1 d . . .
H5 H 0.8221 0.1651 -0.1062 0.032 Uiso 1 1 calc R . .
C9 C 0.81913(9) 0.0113(2) -0.12149(14) 0.0249(6) Uani 1 1 d . . .
C10 C 0.83575(9) -0.0808(2) -0.09380(14) 0.0252(6) Uani 1 1 d . . .
H6 H 0.8261 -0.1429 -0.1162 0.030 Uiso 1 1 calc R . .
C11 C 0.86654(9) -0.0849(2) -0.03345(14) 0.0242(6) Uani 1 1 d . . .
C12 C 0.87929(9) 0.2037(2) 0.00336(15) 0.0286(7) Uani 1 1 d . . .
H7 H 0.9008 0.1842 0.0444 0.034 Uiso 1 1 calc R . .
C13 C 0.78664(10) 0.0158(2) -0.18701(14) 0.0283(7) Uani 1 1 d . . .
H8 H 0.7800 0.0904 -0.1927 0.034 Uiso 1 1 calc R . .
C14 C 0.88349(9) -0.1880(2) -0.00645(15) 0.0273(7) Uani 1 1 d . . .
H9 H 0.9052 -0.1701 0.0347 0.033 Uiso 1 1 calc R . .
Si2 Si 0.90770(3) 0.27410(7) -0.04514(5) 0.0350(2) Uani 1 1 d . . .
Si3 Si 0.84096(3) 0.27429(7) 0.03291(4) 0.0319(2) Uani 1 1 d . . .
Si4 Si 0.80817(3) -0.01260(7) -0.25519(4) 0.0356(2) Uani 1 1 d . . .
Si5 Si 0.73747(3) -0.04430(8) -0.18788(5) 0.0376(3) Uani 1 1 d . . .
Si6 Si 0.91177(3) -0.25443(7) -0.05676(5) 0.0327(2) Uani 1 1 d . . .
Si7 Si 0.84662(3) -0.26434(7) 0.02292(4) 0.0310(2) Uani 1 1 d . . .
C15 C 0.94325(11) 0.1806(3) -0.0622(2) 0.0454(9) Uani 1 1 d . . .
H10 H 0.9589 0.2146 -0.0866 0.068 Uiso 1 1 calc R . .
H11 H 0.9280 0.1237 -0.0880 0.068 Uiso 1 1 calc R . .
H12 H 0.9615 0.1543 -0.0211 0.068 Uiso 1 1 calc R . .
C16 C 0.93644(13) 0.3811(3) 0.0061(2) 0.0553(11) Uani 1 1 d . . .
H13 H 0.9543 0.3535 0.0472 0.083 Uiso 1 1 calc R . .
H14 H 0.9175 0.4298 0.0151 0.083 Uiso 1 1 calc R . .
H15 H 0.9526 0.4161 -0.0172 0.083 Uiso 1 1 calc R . .
C17 C 0.87529(13) 0.3286(3) -0.1242(2) 0.0495(10) Uani 1 1 d . . .
H16 H 0.8919 0.3693 -0.1439 0.074 Uiso 1 1 calc R . .
H17 H 0.8545 0.3724 -0.1165 0.074 Uiso 1 1 calc R . .
H18 H 0.8624 0.2727 -0.1536 0.074 Uiso 1 1 calc R . .
C18 C 0.86827(12) 0.3374(3) 0.11195(18) 0.0452(9) Uani 1 1 d . . .
H19 H 0.8489 0.3737 0.1283 0.068 Uiso 1 1 calc R . .
H20 H 0.8879 0.3863 0.1054 0.068 Uiso 1 1 calc R . .
H21 H 0.8823 0.2854 0.1436 0.068 Uiso 1 1 calc R . .
C19 C 0.81160(11) 0.3730(3) -0.02520(18) 0.0427(9) Uani 1 1 d . . .
H22 H 0.7969 0.3402 -0.0666 0.064 Uiso 1 1 calc R . .
H23 H 0.8301 0.4244 -0.0326 0.064 Uiso 1 1 calc R . .
H24 H 0.7924 0.4061 -0.0069 0.064 Uiso 1 1 calc R . .
C20 C 0.80462(12) 0.1796(3) 0.04725(19) 0.0444(9) Uani 1 1 d . . .
H25 H 0.8195 0.1254 0.0763 0.067 Uiso 1 1 calc R . .
H26 H 0.7886 0.1495 0.0057 0.067 Uiso 1 1 calc R . .
H27 H 0.7867 0.2142 0.0673 0.067 Uiso 1 1 calc R . .
C21 C 0.85264(12) 0.0720(3) -0.24329(18) 0.0469(9) Uani 1 1 d . . .
H28 H 0.8649 0.0584 -0.2774 0.070 Uiso 1 1 calc R . .
H29 H 0.8724 0.0585 -0.2006 0.070 Uiso 1 1 calc R . .
H30 H 0.8441 0.1438 -0.2456 0.070 Uiso 1 1 calc R . .
C22 C 0.82527(14) -0.1482(3) -0.25556(19) 0.0526(10) Uani 1 1 d . . .
H31 H 0.8333 -0.1601 -0.2944 0.079 Uiso 1 1 calc R . .
H32 H 0.8032 -0.1946 -0.2560 0.079 Uiso 1 1 calc R . .
H33 H 0.8483 -0.1609 -0.2165 0.079 Uiso 1 1 calc R . .
C23 C 0.76929(13) 0.0138(3) -0.33504(17) 0.0451(9) Uani 1 1 d . . .
H34 H 0.7596 0.0843 -0.3356 0.068 Uiso 1 1 calc R . .
H35 H 0.7467 -0.0338 -0.3415 0.068 Uiso 1 1 calc R . .
H36 H 0.7812 0.0048 -0.3701 0.068 Uiso 1 1 calc R . .
C24 C 0.73302(13) -0.1819(3) -0.2138(2) 0.0544(11) Uani 1 1 d . . .
H37 H 0.7556 -0.2208 -0.1850 0.082 Uiso 1 1 calc R . .
H38 H 0.7335 -0.1867 -0.2586 0.082 Uiso 1 1 calc R . .
H39 H 0.7076 -0.2099 -0.2112 0.082 Uiso 1 1 calc R . .
C25 C 0.73293(12) -0.0335(4) -0.1046(2) 0.0499(10) Uani 1 1 d . . .
H40 H 0.7338 0.0388 -0.0922 0.075 Uiso 1 1 calc R . .
H41 H 0.7553 -0.0702 -0.0736 0.075 Uiso 1 1 calc R . .
H42 H 0.7073 -0.0635 -0.1043 0.075 Uiso 1 1 calc R . .
C26 C 0.69513(12) 0.0264(3) -0.2458(2) 0.0547(11) Uani 1 1 d . . .
H43 H 0.6696 -0.0059 -0.2473 0.082 Uiso 1 1 calc R . .
H44 H 0.6982 0.0249 -0.2892 0.082 Uiso 1 1 calc R . .
H45 H 0.6953 0.0976 -0.2314 0.082 Uiso 1 1 calc R . .
C27 C 0.88005(12) -0.3469(3) -0.11646(19) 0.0458(9) Uani 1 1 d . . .
H46 H 0.8958 -0.3762 -0.1424 0.069 Uiso 1 1 calc R . .
H47 H 0.8564 -0.3115 -0.1452 0.069 Uiso 1 1 calc R . .
H48 H 0.8713 -0.4019 -0.0932 0.069 Uiso 1 1 calc R . .
C28 C 0.95477(11) -0.3259(3) -0.0007(2) 0.0487(10) Uani 1 1 d . . .
H49 H 0.9445 -0.3786 0.0222 0.073 Uiso 1 1 calc R . .
H50 H 0.9721 -0.2784 0.0310 0.073 Uiso 1 1 calc R . .
H51 H 0.9704 -0.3583 -0.0258 0.073 Uiso 1 1 calc R . .
C29 C 0.93257(12) -0.1552(3) -0.0997(2) 0.0488(10) Uani 1 1 d . . .
H52 H 0.9480 -0.1887 -0.1247 0.073 Uiso 1 1 calc R . .
H53 H 0.9503 -0.1089 -0.0677 0.073 Uiso 1 1 calc R . .
H54 H 0.9104 -0.1160 -0.1292 0.073 Uiso 1 1 calc R . .
C30 C 0.87333(12) -0.3802(3) 0.0661(2) 0.0479(10) Uani 1 1 d . . .
H55 H 0.8566 -0.4140 0.0888 0.072 Uiso 1 1 calc R . .
H56 H 0.8990 -0.3597 0.0978 0.072 Uiso 1 1 calc R . .
H57 H 0.8784 -0.4275 0.0345 0.072 Uiso 1 1 calc R . .
C31 C 0.80083(11) -0.3076(3) -0.04262(19) 0.0451(9) Uani 1 1 d . . .
H58 H 0.8089 -0.3482 -0.0745 0.068 Uiso 1 1 calc R . .
H59 H 0.7854 -0.2478 -0.0642 0.068 Uiso 1 1 calc R . .
H60 H 0.7841 -0.3496 -0.0237 0.068 Uiso 1 1 calc R . .
C32 C 0.82963(13) -0.1817(3) 0.0792(2) 0.0501(10) Uani 1 1 d . . .
H61 H 0.8107 -0.2198 0.0955 0.075 Uiso 1 1 calc R . .
H62 H 0.8163 -0.1206 0.0559 0.075 Uiso 1 1 calc R . .
H63 H 0.8530 -0.1611 0.1158 0.075 Uiso 1 1 calc R . .
C33 C 1.0667(8) 0.7405(15) 0.2547(10) 0.121(6) Uani 0.575(12) 1 d PDU A 1
H64 H 1.0460 0.7902 0.2319 0.181 Uiso 0.575(12) 1 calc PR A 1
H65 H 1.0922 0.7576 0.2476 0.181 Uiso 0.575(12) 1 calc PR A 1
H66 H 1.0701 0.7424 0.3013 0.181 Uiso 0.575(12) 1 calc PR A 1
C34 C 1.0530(3) 0.6292(11) 0.2273(4) 0.083(4) Uani 0.575(12) 1 d PD A 1
C35 C 1.0762(7) 0.5472(17) 0.2520(12) 0.083(5) Uani 0.575(12) 1 d PDU A 1
H67 H 1.1019 0.5556 0.2836 0.099 Uiso 0.575(12) 1 calc PR A 1
C36 C 1.0614(4) 0.4483(12) 0.2303(5) 0.104(6) Uani 0.575(12) 1 d PD A 1
H68 H 1.0762 0.3888 0.2489 0.125 Uiso 0.575(12) 1 calc PR A 1
C37 C 1.0245(6) 0.4405(13) 0.1803(6) 0.093(4) Uani 0.575(12) 1 d PDU A 1
H69 H 1.0158 0.3752 0.1620 0.112 Uiso 0.575(12) 1 calc PR A 1
C38 C 1.0010(4) 0.5222(11) 0.1575(5) 0.083(4) Uani 0.575(12) 1 d PD A 1
H70 H 0.9745 0.5152 0.1280 0.100 Uiso 0.575(12) 1 calc PR A 1
C39 C 1.0174(5) 0.6184(16) 0.1795(9) 0.068(4) Uani 0.575(12) 1 d PDU A 1
H71 H 1.0031 0.6781 0.1601 0.082 Uiso 0.575(12) 1 calc PR A 1
C40 C 1.0279(10) 0.3966(16) 0.1996(11) 0.121(7) Uani 0.425(12) 1 d PDU A 2
H72 H 1.0503 0.3542 0.2258 0.181 Uiso 0.425(12) 1 calc PR A 2
H73 H 1.0214 0.3776 0.1537 0.181 Uiso 0.425(12) 1 calc PR A 2
H74 H 1.0043 0.3856 0.2139 0.181 Uiso 0.425(12) 1 calc PR A 2
C41 C 1.0406(4) 0.5138(12) 0.2084(6) 0.079(5) Uani 0.425(12) 1 d PD A 2
C42 C 1.0100(8) 0.583(2) 0.1811(16) 0.080(7) Uani 0.425(12) 1 d PDU A 2
H75 H 0.9833 0.5602 0.1591 0.096 Uiso 0.425(12) 1 calc PR A 2
C43 C 1.0199(6) 0.6883(18) 0.1872(11) 0.118(9) Uani 0.425(12) 1 d PD A 2
H76 H 1.0016 0.7376 0.1620 0.142 Uiso 0.425(12) 1 calc PR A 2
C44 C 1.0570(8) 0.719(2) 0.2308(13) 0.114(7) Uani 0.425(12) 1 d PDU A 2
H77 H 1.0625 0.7900 0.2379 0.137 Uiso 0.425(12) 1 calc PR A 2
C45 C 1.0852(5) 0.6504(13) 0.2630(7) 0.091(5) Uani 0.425(12) 1 d PD A 2
H78 H 1.1102 0.6710 0.2929 0.110 Uiso 0.425(12) 1 calc PR A 2
C46 C 1.0751(10) 0.545(2) 0.249(2) 0.095(8) Uani 0.425(12) 1 d PDU A 2
H79 H 1.0943 0.4950 0.2711 0.114 Uiso 0.425(12) 1 calc PR A 2

loop_
_atom_site_aniso_label
_atom_site_aniso_U_11
_atom_site_aniso_U_22
_atom_site_aniso_U_33
_atom_site_aniso_U_23
_atom_site_aniso_U_13
_atom_site_aniso_U_12
Si1 0.0369(5) 0.0293(5) 0.0235(5) -0.0014(4) -0.0044(4) -0.0004(4)
C1 0.039(2) 0.064(3) 0.036(2) -0.0068(19) 0.0032(17) 0.0089(19)
C2 0.035(2) 0.065(3) 0.041(2) -0.0088(19) -0.0015(17) 0.0098(19)
C3 0.038(2) 0.047(2) 0.0290(19) -0.0007(16) -0.0021(16) 0.0023(16)
C4 0.048(2) 0.057(2) 0.0299(18) -0.0033(17) 0.0064(17) 0.0051(19)
C5 0.039(2) 0.061(3) 0.034(2) 0.0013(18) 0.0042(16) 0.0080(18)
C6 0.0237(15) 0.0270(16) 0.0198(14) -0.0004(12) 0.0022(12) -0.0011(12)
C7 0.0249(16) 0.0259(16) 0.0251(15) -0.0006(12) 0.0055(13) -0.0014(12)
C8 0.0255(16) 0.0266(16) 0.0248(15) 0.0039(12) 0.0040(13) 0.0003(12)
C9 0.0230(15) 0.0307(16) 0.0204(15) 0.0008(12) 0.0061(12) -0.0005(12)
C10 0.0255(16) 0.0254(15) 0.0219(15) -0.0030(12) 0.0035(12) -0.0028(12)
C11 0.0235(15) 0.0253(15) 0.0215(14) 0.0006(12) 0.0039(12) -0.0007(12)
C12 0.0277(16) 0.0230(15) 0.0294(16) -0.0017(13) 0.0006(13) 0.0009(13)
C13 0.0299(17) 0.0288(16) 0.0195(15) 0.0016(12) -0.0019(13) 0.0006(13)
C14 0.0261(16) 0.0236(15) 0.0258(15) -0.0003(12) -0.0012(13) 0.0000(12)
Si2 0.0312(5) 0.0263(5) 0.0469(6) -0.0017(4) 0.0113(4) -0.0036(4)
Si3 0.0345(5) 0.0280(5) 0.0290(5) -0.0018(4) 0.0041(4) 0.0015(4)
Si4 0.0431(6) 0.0371(5) 0.0226(5) 0.0010(4) 0.0048(4) 0.0032(4)
Si5 0.0299(5) 0.0368(5) 0.0383(5) 0.0038(4) -0.0004(4) -0.0027(4)
Si6 0.0286(5) 0.0271(5) 0.0392(5) -0.0025(4) 0.0063(4) 0.0013(4)
Si7 0.0332(5) 0.0261(5) 0.0305(5) 0.0044(4) 0.0055(4) 0.0001(4)
C15 0.040(2) 0.0357(19) 0.064(3) -0.0074(18) 0.0215(19) -0.0032(16)
C16 0.047(2) 0.035(2) 0.086(3) -0.017(2) 0.023(2) -0.0122(17)
C17 0.056(2) 0.043(2) 0.054(2) 0.0149(19) 0.022(2) 0.0001(18)
C18 0.056(2) 0.038(2) 0.038(2) -0.0065(16) 0.0092(18) 0.0018(17)
C19 0.041(2) 0.042(2) 0.042(2) 0.0009(17) 0.0082(17) 0.0124(16)
C20 0.047(2) 0.045(2) 0.045(2) -0.0020(17) 0.0197(18) -0.0040(17)
C21 0.049(2) 0.060(2) 0.0339(19) 0.0004(18) 0.0162(17) -0.0026(19)
C22 0.073(3) 0.049(2) 0.036(2) 0.0038(18) 0.018(2) 0.017(2)
C23 0.054(2) 0.046(2) 0.0253(18) 0.0011(15) -0.0019(17) -0.0007(18)
C24 0.050(2) 0.041(2) 0.062(3) 0.003(2) 0.004(2) -0.0091(18)
C25 0.036(2) 0.066(3) 0.050(2) 0.006(2) 0.0161(18) 0.0008(19)
C26 0.040(2) 0.055(2) 0.058(3) 0.007(2) -0.002(2) 0.0009(19)
C27 0.051(2) 0.041(2) 0.046(2) -0.0134(17) 0.0159(18) 0.0009(18)
C28 0.035(2) 0.041(2) 0.067(3) 0.0049(19) 0.0111(19) 0.0053(16)
C29 0.046(2) 0.045(2) 0.062(3) 0.0026(19) 0.026(2) 0.0027(18)
C30 0.045(2) 0.039(2) 0.057(2) 0.0167(18) 0.0107(19) 0.0013(17)
C31 0.040(2) 0.042(2) 0.050(2) 0.0028(17) 0.0096(18) -0.0078(17)
C32 0.062(3) 0.046(2) 0.051(2) 0.0001(19) 0.031(2) -0.0020(19)
C33 0.157(14) 0.120(11) 0.085(14) -0.018(10) 0.038(11) -0.058(10)
C34 0.066(7) 0.135(12) 0.044(5) 0.006(6) 0.013(5) -0.024(7)
C35 0.071(9) 0.142(11) 0.043(7) 0.010(8) 0.028(7) 0.017(9)
C36 0.108(10) 0.155(14) 0.051(6) 0.004(7) 0.027(6) 0.072(11)
C37 0.133(10) 0.096(12) 0.044(7) 0.000(6) 0.017(7) 0.012(10)
C38 0.070(7) 0.115(11) 0.049(6) -0.004(6) -0.004(5) 0.022(7)
C39 0.055(8) 0.108(15) 0.044(5) 0.029(9) 0.019(5) -0.035(8)
C40 0.172(15) 0.120(18) 0.071(14) -0.012(11) 0.039(13) 0.018(15)
C41 0.060(8) 0.137(15) 0.038(6) -0.016(8) 0.014(6) 0.009(9)
C42 0.056(11) 0.12(2) 0.063(9) 0.037(13) 0.025(8) -0.030(12)
C43 0.094(14) 0.16(2) 0.099(15) 0.072(17) 0.024(11) -0.021(16)
C44 0.156(19) 0.118(16) 0.092(18) -0.014(13) 0.074(15) -0.036(15)
C45 0.103(13) 0.104(14) 0.071(9) 0.014(9) 0.033(9) -0.024(10)
C46 0.066(12) 0.142(14) 0.068(13) 0.008(13) 0.010(12) 0.014(13)

loop_
_atom_type_symbol
_atom_type_description
_atom_type_scat_dispersion_real
_atom_type_scat_dispersion_imag
_atom_type_scat_source
C C 0.0033 0.0016 'International Tables Vol C Tables 4.2.6.8 and 6.1.1.4'
H H 0.0000 0.0000 'International Tables Vol C Tables 4.2.6.8 and 6.1.1.4'
Si Si 0.0817 0.0704 'International Tables Vol C Tables 4.2.6.8 and 6.1.1.4'

loop_
_geom_angle_atom_site_label_1
_geom_angle_atom_site_label_2
_geom_angle_atom_site_label_3
_geom_angle
_geom_angle_site_symmetry_3
C1 Si1 C5 107.44(19) .
C1 Si1 C6 128.10(17) .
C5 Si1 C6 124.43(17) .
C2 C1 Si1 118.1(3) .
C2 C1 H1 121.0 .
Si1 C1 H1 121.0 .
C3 C2 C1 127.9(4) .
C3 C2 H2 116.1 .
C1 C2 H2 116.1 .
C2 C3 C4 121.7(3) .
C2 C3 C3 119.8(4) 2_755
C4 C3 C3 118.5(4) 2_755
C3 C4 C5 126.2(4) .
C3 C4 H3 116.9 .
C5 C4 H3 116.9 .
C4 C5 Si1 118.6(3) .
C4 C5 H4 120.7 .
Si1 C5 H4 120.7 .
C7 C6 C11 119.4(3) .
C7 C6 Si1 119.7(2) .
C11 C6 Si1 120.9(2) .
C8 C7 C6 119.5(3) .
C8 C7 C12 118.4(3) .
C6 C7 C12 122.0(3) .
C7 C8 C9 121.9(3) .
C7 C8 H5 119.0 .
C9 C8 H5 119.0 .
C10 C9 C8 118.4(3) .
C10 C9 C13 121.8(3) .
C8 C9 C13 119.8(3) .
C9 C10 C11 121.9(3) .
C9 C10 H6 119.1 .
C11 C10 H6 119.1 .
C10 C11 C6 119.0(3) .
C10 C11 C14 119.0(3) .
C6 C11 C14 122.0(3) .
C7 C12 Si2 110.2(2) .
C7 C12 Si3 113.4(2) .
Si2 C12 Si3 120.04(16) .
C7 C12 H7 103.7 .
Si2 C12 H7 103.7 .
Si3 C12 H7 103.7 .
C9 C13 Si5 113.9(2) .
C9 C13 Si4 111.0(2) .
Si5 C13 Si4 119.77(16) .
C9 C13 H8 103.2 .
Si5 C13 H8 103.2 .
Si4 C13 H8 103.2 .
C11 C14 Si7 111.9(2) .
C11 C14 Si6 113.4(2) .
Si7 C14 Si6 119.13(16) .
C11 C14 H9 103.4 .
Si7 C14 H9 103.4 .
Si6 C14 H9 103.4 .
C15 Si2 C16 109.93(18) .
C15 Si2 C17 108.49(19) .
C16 Si2 C17 108.4(2) .
C15 Si2 C12 106.96(16) .
C16 Si2 C12 108.15(18) .
C17 Si2 C12 114.83(16) .
C19 Si3 C20 108.12(18) .
C19 Si3 C18 109.06(17) .
C20 Si3 C18 108.51(18) .
C19 Si3 C12 113.89(16) .
C20 Si3 C12 108.94(16) .
C18 Si3 C12 108.20(16) .
C21 Si4 C23 110.62(18) .
C21 Si4 C22 108.0(2) .
C23 Si4 C22 108.17(18) .
C21 Si4 C13 107.26(16) .
C23 Si4 C13 109.54(17) .
C22 Si4 C13 113.27(16) .
C26 Si5 C25 108.8(2) .
C26 Si5 C24 107.5(2) .
C25 Si5 C24 109.7(2) .
C26 Si5 C13 109.29(17) .
C25 Si5 C13 108.34(16) .
C24 Si5 C13 113.06(18) .
C28 Si6 C27 108.08(18) .
C28 Si6 C29 108.11(18) .
C27 Si6 C29 110.14(19) .
C28 Si6 C14 108.39(17) .
C27 Si6 C14 113.08(16) .
C29 Si6 C14 108.91(16) .
C32 Si7 C31 107.47(19) .
C32 Si7 C30 110.74(19) .
C31 Si7 C30 108.09(18) .
C32 Si7 C14 107.90(16) .
C31 Si7 C14 114.65(16) .
C30 Si7 C14 108.00(16) .
Si2 C15 H10 109.5 .
Si2 C15 H11 109.5 .
H10 C15 H11 109.5 .
Si2 C15 H12 109.5 .
H10 C15 H12 109.5 .
H11 C15 H12 109.5 .
Si2 C16 H13 109.5 .
Si2 C16 H14 109.5 .
H13 C16 H14 109.5 .
Si2 C16 H15 109.5 .
H13 C16 H15 109.5 .
H14 C16 H15 109.5 .
Si2 C17 H16 109.5 .
Si2 C17 H17 109.5 .
H16 C17 H17 109.5 .
Si2 C17 H18 109.5 .
H16 C17 H18 109.5 .
H17 C17 H18 109.5 .
Si3 C18 H19 109.5 .
Si3 C18 H20 109.5 .
H19 C18 H20 109.5 .
Si3 C18 H21 109.5 .
H19 C18 H21 109.5 .
H20 C18 H21 109.5 .
Si3 C19 H22 109.5 .
Si3 C19 H23 109.5 .
H22 C19 H23 109.5 .
Si3 C19 H24 109.5 .
H22 C19 H24 109.5 .
H23 C19 H24 109.5 .
Si3 C20 H25 109.5 .
Si3 C20 H26 109.5 .
H25 C20 H26 109.5 .
Si3 C20 H27 109.5 .
H25 C20 H27 109.5 .
H26 C20 H27 109.5 .
Si4 C21 H28 109.5 .
Si4 C21 H29 109.5 .
H28 C21 H29 109.5 .
Si4 C21 H30 109.5 .
H28 C21 H30 109.5 .
H29 C21 H30 109.5 .
Si4 C22 H31 109.5 .
Si4 C22 H32 109.5 .
H31 C22 H32 109.5 .
Si4 C22 H33 109.5 .
H31 C22 H33 109.5 .
H32 C22 H33 109.5 .
Si4 C23 H34 109.5 .
Si4 C23 H35 109.5 .
H34 C23 H35 109.5 .
Si4 C23 H36 109.5 .
H34 C23 H36 109.5 .
H35 C23 H36 109.5 .
Si5 C24 H37 109.5 .
Si5 C24 H38 109.5 .
H37 C24 H38 109.5 .
Si5 C24 H39 109.5 .
H37 C24 H39 109.5 .
H38 C24 H39 109.5 .
Si5 C25 H40 109.5 .
Si5 C25 H41 109.5 .
H40 C25 H41 109.5 .
Si5 C25 H42 109.5 .
H40 C25 H42 109.5 .
H41 C25 H42 109.5 .
Si5 C26 H43 109.5 .
Si5 C26 H44 109.5 .
H43 C26 H44 109.5 .
Si5 C26 H45 109.5 .
H43 C26 H45 109.5 .
H44 C26 H45 109.5 .
Si6 C27 H46 109.5 .
Si6 C27 H47 109.5 .
H46 C27 H47 109.5 .
Si6 C27 H48 109.5 .
H46 C27 H48 109.5 .
H47 C27 H48 109.5 .
Si6 C28 H49 109.5 .
Si6 C28 H50 109.5 .
H49 C28 H50 109.5 .
Si6 C28 H51 109.5 .
H49 C28 H51 109.5 .
H50 C28 H51 109.5 .
Si6 C29 H52 109.5 .
Si6 C29 H53 109.5 .
H52 C29 H53 109.5 .
Si6 C29 H54 109.5 .
H52 C29 H54 109.5 .
H53 C29 H54 109.5 .
Si7 C30 H55 109.5 .
Si7 C30 H56 109.5 .
H55 C30 H56 109.5 .
Si7 C30 H57 109.5 .
H55 C30 H57 109.5 .
H56 C30 H57 109.5 .
Si7 C31 H58 109.5 .
Si7 C31 H59 109.5 .
H58 C31 H59 109.5 .
Si7 C31 H60 109.5 .
H58 C31 H60 109.5 .
H59 C31 H60 109.5 .
Si7 C32 H61 109.5 .
Si7 C32 H62 109.5 .
H61 C32 H62 109.5 .
Si7 C32 H63 109.5 .
H61 C32 H63 109.5 .
H62 C32 H63 109.5 .
C34 C33 H64 109.5 .
C34 C33 H65 109.5 .
H64 C33 H65 109.5 .
C34 C33 H66 109.5 .
H64 C33 H66 109.5 .
H65 C33 H66 109.5 .
C35 C34 C39 120.9(17) .
C35 C34 C33 120.6(15) .
C39 C34 C33 118.5(15) .
C34 C35 C36 118.9(17) .
C34 C35 H67 120.6 .
C36 C35 H67 120.6 .
C37 C36 C35 118.3(15) .
C37 C36 H68 120.9 .
C35 C36 H68 120.9 .
C38 C37 C36 122.2(15) .
C38 C37 H69 118.9 .
C36 C37 H69 118.9 .
C37 C38 C39 116.7(14) .
C37 C38 H70 121.6 .
C39 C38 H70 121.6 .
C34 C39 C38 122.3(18) .
C34 C39 H71 118.9 .
C38 C39 H71 118.9 .
C41 C40 H72 109.5 .
C41 C40 H73 109.5 .
H72 C40 H73 109.5 .
C41 C40 H74 109.5 .
H72 C40 H74 109.5 .
H73 C40 H74 109.5 .
C46 C41 C42 120(2) .
C46 C41 C40 123(2) .
C42 C41 C40 115.3(17) .
C41 C42 C43 117(2) .
C41 C42 H75 121.3 .
C43 C42 H75 121.3 .
C44 C43 C42 119(2) .
C44 C43 H76 120.3 .
C42 C43 H76 120.3 .
C45 C44 C43 122(2) .
C45 C44 H77 119.1 .
C43 C44 H77 119.1 .
C44 C45 C46 116.1(19) .
C44 C45 H78 121.9 .
C46 C45 H78 121.9 .
C41 C46 C45 124(2) .
C41 C46 H79 118.2 .
C45 C46 H79 118.2 .

loop_
_geom_bond_atom_site_label_1
_geom_bond_atom_site_label_2
_geom_bond_distance
_geom_bond_site_symmetry_2
Si1 C1 1.737(4) .
Si1 C5 1.762(4) .
Si1 C6 1.849(3) .
C1 C2 1.395(5) .
C1 H1 0.9500 .
C2 C3 1.393(6) .
C2 H2 0.9500 .
C3 C4 1.396(5) .
C3 C3 1.505(7) 2_755
C4 C5 1.401(5) .
C4 H3 0.9500 .
C5 H4 0.9500 .
C6 C7 1.414(4) .
C6 C11 1.416(4) .
C7 C8 1.393(4) .
C7 C12 1.515(4) .
C8 C9 1.395(4) .
C8 H5 0.9500 .
C9 C10 1.387(4) .
C9 C13 1.514(4) .
C10 C11 1.408(4) .
C10 H6 0.9500 .
C11 C14 1.513(4) .
C12 Si2 1.897(3) .
C12 Si3 1.898(3) .
C12 H7 1.0000 .
C13 Si5 1.885(3) .
C13 Si4 1.895(3) .
C13 H8 1.0000 .
C14 Si7 1.892(3) .
C14 Si6 1.897(3) .
C14 H9 1.0000 .
Si2 C15 1.862(4) .
Si2 C16 1.868(4) .
Si2 C17 1.871(4) .
Si3 C19 1.867(4) .
Si3 C20 1.868(4) .
Si3 C18 1.869(4) .
Si4 C21 1.859(4) .
Si4 C23 1.864(4) .
Si4 C22 1.870(4) .
Si5 C26 1.857(4) .
Si5 C25 1.866(4) .
Si5 C24 1.874(4) .
Si6 C28 1.858(4) .
Si6 C27 1.859(4) .
Si6 C29 1.871(4) .
Si7 C32 1.860(4) .
Si7 C31 1.861(4) .
Si7 C30 1.867(4) .
C15 H10 0.9800 .
C15 H11 0.9800 .
C15 H12 0.9800 .
C16 H13 0.9800 .
C16 H14 0.9800 .
C16 H15 0.9800 .
C17 H16 0.9800 .
C17 H17 0.9800 .
C17 H18 0.9800 .
C18 H19 0.9800 .
C18 H20 0.9800 .
C18 H21 0.9800 .
C19 H22 0.9800 .
C19 H23 0.9800 .
C19 H24 0.9800 .
C20 H25 0.9800 .
C20 H26 0.9800 .
C20 H27 0.9800 .
C21 H28 0.9800 .
C21 H29 0.9800 .
C21 H30 0.9800 .
C22 H31 0.9800 .
C22 H32 0.9800 .
C22 H33 0.9800 .
C23 H34 0.9800 .
C23 H35 0.9800 .
C23 H36 0.9800 .
C24 H37 0.9800 .
C24 H38 0.9800 .
C24 H39 0.9800 .
C25 H40 0.9800 .
C25 H41 0.9800 .
C25 H42 0.9800 .
C26 H43 0.9800 .
C26 H44 0.9800 .
C26 H45 0.9800 .
C27 H46 0.9800 .
C27 H47 0.9800 .
C27 H48 0.9800 .
C28 H49 0.9800 .
C28 H50 0.9800 .
C28 H51 0.9800 .
C29 H52 0.9800 .
C29 H53 0.9800 .
C29 H54 0.9800 .
C30 H55 0.9800 .
C30 H56 0.9800 .
C30 H57 0.9800 .
C31 H58 0.9800 .
C31 H59 0.9800 .
C31 H60 0.9800 .
C32 H61 0.9800 .
C32 H62 0.9800 .
C32 H63 0.9800 .
C33 C34 1.58(2) .
C33 H64 0.9800 .
C33 H65 0.9800 .
C33 H66 0.9800 .
C34 C35 1.35(2) .
C34 C39 1.35(2) .
C35 C36 1.42(2) .
C35 H67 0.9500 .
C36 C37 1.40(2) .
C36 H68 0.9500 .
C37 C38 1.343(19) .
C37 H69 0.9500 .
C38 C39 1.40(2) .
C38 H70 0.9500 .
C39 H71 0.9500 .
C40 C41 1.59(2) .
C40 H72 0.9800 .
C40 H73 0.9800 .
C40 H74 0.9800 .
C41 C46 1.32(3) .
C41 C42 1.38(3) .
C42 C43 1.42(3) .
C42 H75 0.9500 .
C43 C44 1.40(3) .
C43 H76 0.9500 .
C44 C45 1.35(3) .
C44 H77 0.9500 .
C45 C46 1.43(3) .
C45 H78 0.9500 .
C46 H79 0.9500 .

loop_
_geom_torsion_atom_site_label_1
_geom_torsion_atom_site_label_2
_geom_torsion_atom_site_label_3
_geom_torsion_atom_site_label_4
_geom_torsion
_geom_torsion_site_symmetry_1
_geom_torsion_site_symmetry_4
C5 Si1 C1 C2 1.9(4) . .
C6 Si1 C1 C2 -179.8(3) . .
Si1 C1 C2 C3 -1.6(7) . .
C1 C2 C3 C4 0.1(7) . .
C1 C2 C3 C3 -179.9(4) . 2_755
C2 C3 C4 C5 0.7(7) . .
C3 C3 C4 C5 -179.3(4) 2_755 .
C3 C4 C5 Si1 0.0(6) . .
C1 Si1 C5 C4 -1.2(4) . .
C6 Si1 C5 C4 -179.6(3) . .
C1 Si1 C6 C7 -113.9(3) . .
C5 Si1 C6 C7 64.2(3) . .
C1 Si1 C6 C11 68.4(3) . .
C5 Si1 C6 C11 -113.5(3) . .
C11 C6 C7 C8 -0.2(4) . .
Si1 C6 C7 C8 -177.9(2) . .
C11 C6 C7 C12 -177.8(3) . .
Si1 C6 C7 C12 4.5(4) . .
C6 C7 C8 C9 -0.5(5) . .
C12 C7 C8 C9 177.2(3) . .
C7 C8 C9 C10 0.8(5) . .
C7 C8 C9 C13 -178.3(3) . .
C8 C9 C10 C11 -0.3(5) . .
C13 C9 C10 C11 178.7(3) . .
C9 C10 C11 C6 -0.4(5) . .
C9 C10 C11 C14 -179.5(3) . .
C7 C6 C11 C10 0.6(4) . .
Si1 C6 C11 C10 178.3(2) . .
C7 C6 C11 C14 179.7(3) . .
Si1 C6 C11 C14 -2.6(4) . .
C8 C7 C12 Si2 -69.1(3) . .
C6 C7 C12 Si2 108.5(3) . .
C8 C7 C12 Si3 68.6(3) . .
C6 C7 C12 Si3 -113.7(3) . .
C10 C9 C13 Si5 66.1(4) . .
C8 C9 C13 Si5 -114.9(3) . .
C10 C9 C13 Si4 -72.6(3) . .
C8 C9 C13 Si4 106.3(3) . .
C10 C11 C14 Si7 -72.0(3) . .
C6 C11 C14 Si7 109.0(3) . .
C10 C11 C14 Si6 66.2(3) . .
C6 C11 C14 Si6 -112.8(3) . .
C7 C12 Si2 C15 -47.4(3) . .
Si3 C12 Si2 C15 178.07(19) . .
C7 C12 Si2 C16 -165.8(2) . .
Si3 C12 Si2 C16 59.7(2) . .
C7 C12 Si2 C17 73.0(3) . .
Si3 C12 Si2 C17 -61.5(2) . .
C7 C12 Si3 C19 -97.0(3) . .
Si2 C12 Si3 C19 36.2(2) . .
C7 C12 Si3 C20 23.8(3) . .
Si2 C12 Si3 C20 156.98(19) . .
C7 C12 Si3 C18 141.6(2) . .
Si2 C12 Si3 C18 -85.2(2) . .
C9 C13 Si4 C21 -51.0(3) . .
Si5 C13 Si4 C21 172.93(19) . .
C9 C13 Si4 C23 -171.1(2) . .
Si5 C13 Si4 C23 52.8(2) . .
C9 C13 Si4 C22 68.0(3) . .
Si5 C13 Si4 C22 -68.0(2) . .
C9 C13 Si5 C26 146.8(3) . .
Si4 C13 Si5 C26 -78.4(2) . .
C9 C13 Si5 C25 28.3(3) . .
Si4 C13 Si5 C25 163.2(2) . .
C9 C13 Si5 C24 -93.5(3) . .
Si4 C13 Si5 C24 41.3(2) . .
C11 C14 Si6 C28 144.8(2) . .
Si7 C14 Si6 C28 -80.2(2) . .
C11 C14 Si6 C27 -95.4(2) . .
Si7 C14 Si6 C27 39.6(2) . .
C11 C14 Si6 C29 27.4(3) . .
Si7 C14 Si6 C29 162.36(19) . .
C11 C14 Si7 C32 -51.9(3) . .
Si6 C14 Si7 C32 172.61(19) . .
C11 C14 Si7 C31 67.8(3) . .
Si6 C14 Si7 C31 -67.7(2) . .
C11 C14 Si7 C30 -171.6(2) . .
Si6 C14 Si7 C30 52.9(2) . .
C39 C34 C35 C36 -4(3) . .
C33 C34 C35 C36 174.7(19) . .
C34 C35 C36 C37 4(3) . .
C35 C36 C37 C38 -7(3) . .
C36 C37 C38 C39 9(2) . .
C35 C34 C39 C38 6(2) . .
C33 C34 C39 C38 -172.8(17) . .
C37 C38 C39 C34 -8(2) . .
C46 C41 C42 C43 13(4) . .
C40 C41 C42 C43 -179(2) . .
C41 C42 C43 C44 -13(4) . .
C42 C43 C44 C45 6(4) . .
C43 C44 C45 C46 1(4) . .
C42 C41 C46 C45 -7(6) . .
C40 C41 C46 C45 -173(3) . .
C44 C45 C46 C41 0(6) . .
